data_1540457
loop_
_publ_author_name
'Zambon, A.'
'Mouesca, J.-M.'
'Gheorghiu, C.'
'Bayle, P. A.'
'P\'ecaut, J.'
'Claeys-Bruno, M.'
'Gambarelli, S.'
'Dubois, L.'

_publ_section_title
;
 s-Heptazine oligomers: promising structural models for graphitic carbon
 nitride
;
_journal_issue 2
_journal_name_full 'Chem. Sci.'
_journal_page_first 945
_journal_paper_doi 10.1039/C5SC02992A
_journal_volume 7
_journal_year 2016
_chemical_formula_sum 'C31 H56 Cl2 N10'
_chemical_formula_weight 639.75
_chemical_name_systematic
; 
 ? 
;
_space_group_crystal_system monoclinic
_space_group_IT_number 11
_space_group_name_Hall '-P 2yb'
_space_group_name_H-M_alt 'P 1 21/m 1'
_symmetry_space_group_name_Hall '-P 2yb'
_symmetry_space_group_name_H-M 'P 1 21/m 1'
_atom_sites_solution_hydrogens geom
_audit_creation_method SHELXL-2013
_audit_update_record
;
2015-02-26 deposited with the CCDC.
2015-10-28 downloaded from the CCDC.
;
_cell_angle_alpha 90
_cell_angle_beta 91.956(10)
_cell_angle_gamma 90
_cell_formula_units_Z 2
_cell_length_a 5.8762(9)
_cell_length_b 23.960(2)
_cell_length_c 12.4969(12)
_cell_measurement_reflns_used 1427
_cell_measurement_temperature 150(2)
_cell_measurement_theta_max 31.0990
_cell_measurement_theta_min 3.6670
_cell_volume 1758.5(4)
_computing_cell_refinement
;
Agilent Technologies, (2013), CrysAlisPro Software system, 
version 1.171. 36.28, Agilent Technologies UK Ltd, Oxford, UK
;
_computing_data_collection
;
Agilent Technologies, (2013), CrysAlisPro Software system, 
version 1.171.36.28, Agilent Technologies UK Ltd, Oxford, UK
;
_computing_data_reduction
;
Agilent Technologies, (2013), CrysAlisPro Software system, 
version 1.171. 36.28, Agilent Technologies UK Ltd, Oxford, UK
;
_computing_molecular_graphics
;
Mercury 3.1 New software for searching the Cambridge Structural Database 
and visualizing crystal structures (I.J. Bruno, J.C. Cole, P.R. Edgington, 
M. Kessler, C.F. Macrae, P. McCabe, J. Pearson, R. Taylor, 
Acta Cryst., 2002, B58, 389-397)
;
_computing_publication_material 'SHELXL-2013 (Sheldrick, 2013)'
_computing_structure_refinement
;
OLEX2: a complete structure solution, refinement and analysis program 
(O. V. Dolomanov, L. J. Bourhis, R. J. Gildea, J. A. K. Howard and 
H. Puschmann. J. Appl. Cryst. 2009, 42, 339-34).
;
_computing_structure_solution
;
SUPERFLIP program (Palatinus, L. & Chapuis, G. J. Appl. Cryst., 2007,
 40, 786-790)
;
_diffrn_ambient_temperature 150(2)
_diffrn_detector_area_resol_mean 15.9653
_diffrn_measured_fraction_theta_full 0.996
_diffrn_measured_fraction_theta_max 0.985
_diffrn_measurement_details
;
  1 omega  -45.00   36.00   1.0000   30.0000
omega____ theta____ kappa____ phi______ frames
    -       25.5614  -77.0000 -180.0000 81

  2 omega  -22.00   56.00   1.0000   30.0000
omega____ theta____ kappa____ phi______ frames
    -       25.5614  -99.0000   60.0000 78

  3 omega  -96.00   -2.00   1.0000   30.0000
omega____ theta____ kappa____ phi______ frames
    -      -27.1239  -77.0000  -60.0000 94

;
_diffrn_measurement_device_type 'Xcalibur, Sapphire3'
_diffrn_measurement_method '\w scans'
_diffrn_radiation_type MoK\a
_diffrn_radiation_wavelength 0.71073
_diffrn_reflns_av_R_equivalents 0.0477
_diffrn_reflns_av_unetI/netI 0.0759
_diffrn_reflns_laue_measured_fraction_full 0.996
_diffrn_reflns_laue_measured_fraction_max 0.985
_diffrn_reflns_limit_h_max 8
_diffrn_reflns_limit_h_min -8
_diffrn_reflns_limit_k_max 31
_diffrn_reflns_limit_k_min -34
_diffrn_reflns_limit_l_max 14
_diffrn_reflns_limit_l_min -17
_diffrn_reflns_number 10754
_diffrn_reflns_point_group_measured_fraction_full 0.996
_diffrn_reflns_point_group_measured_fraction_max 0.985
_diffrn_reflns_theta_full 25.242
_diffrn_reflns_theta_max 30.507
_diffrn_reflns_theta_min 3.262
_exptl_absorpt_coefficient_mu 0.221
_exptl_absorpt_correction_T_max 0.998
_exptl_absorpt_correction_T_min 0.988
_exptl_absorpt_correction_type analytical
_exptl_absorpt_process_details
;
CrysAlisPro, Agilent Technologies,
Version 1.171.36.28 (release 01-02-2013 CrysAlis171 .NET)
(compiled Feb  1 2013,16:14:44)
Analytical numeric absorption correction using a multifaceted crystal
            model based on expressions derived by R.C. Clark & J.S. Reid.
(Clark, R. C. & Reid, J. S. (1995). Acta Cryst. A51, 887-897)
;
_exptl_crystal_colour 'translucent colourless'
_exptl_crystal_density_diffrn 1.208
_exptl_crystal_description needle
_exptl_crystal_F_000 692
_exptl_crystal_size_max 0.731
_exptl_crystal_size_mid 0.179
_exptl_crystal_size_min 0.089
_refine_diff_density_max 0.672
_refine_diff_density_min -0.922
_refine_diff_density_rms 0.074
_refine_ls_extinction_method none
_refine_ls_goodness_of_fit_ref 1.051
_refine_ls_hydrogen_treatment constr
_refine_ls_matrix_type full
_refine_ls_number_parameters 220
_refine_ls_number_reflns 5406
_refine_ls_number_restraints 0
_refine_ls_restrained_S_all 1.051
_refine_ls_R_factor_all 0.1280
_refine_ls_R_factor_gt 0.0788
_refine_ls_shift/su_max 0.001
_refine_ls_shift/su_mean 0.000
_refine_ls_structure_factor_coef Fsqd
_refine_ls_weighting_details 'w=1/[\s^2^(Fo^2^)+(0.1042P)^2^+0.6567P] where P=(Fo^2^+2Fc^2^)/3'
_refine_ls_weighting_scheme calc
_refine_ls_wR_factor_gt 0.2000
_refine_ls_wR_factor_ref 0.2294
_reflns_Friedel_coverage 0.000
_reflns_number_gt 3378
_reflns_number_total 5406
_reflns_threshold_expression 'I > 2\s(I)'
_cod_data_source_file c5sc02992a2.cif
_cod_data_source_block 1
_cod_depositor_comments 'Adding full bibliography for 1540457--1540458.cif.'
_cod_original_cell_volume 1758.4(3)
_cod_database_code 1540457
_shelx_space_group_comment
; 
The symmetry employed for this shelxl refinement is uniquely defined 
by the following loop, which should always be used as a source of 
symmetry information in preference to the above space-group names. 
They are only intended as comments. 
;
_shelx_estimated_absorpt_t_min 0.855
_shelx_estimated_absorpt_t_max 0.981
_shelxl_version_number 2013-4

loop_
_space_group_symop_operation_xyz
'x, y, z'
'-x, y+1/2, -z'
'-x, -y, -z'
'x, -y-1/2, z'

loop_
_atom_site_label
_atom_site_type_symbol
_atom_site_fract_x
_atom_site_fract_y
_atom_site_fract_z
_atom_site_U_iso_or_equiv
_atom_site_adp_type
_atom_site_occupancy
_atom_site_site_symmetry_order
_atom_site_calc_flag
_atom_site_refinement_flags_posn
_atom_site_refinement_flags_adp
_atom_site_refinement_flags_occupancy
_atom_site_disorder_assembly
_atom_site_disorder_group
N5 N 0.7334(3) 0.60687(7) 0.65644(15) 0.0185(4) Uani 1 1 d . . . . .
N1 N 0.4500(3) 0.65211(7) 0.74249(14) 0.0178(4) Uani 1 1 d . . . . .
N6 N -0.0773(4) 0.7500 0.92939(19) 0.0165(5) Uani 1 2 d S T P . .
N3 N 0.4572(4) 0.7500 0.74224(19) 0.0146(5) Uani 1 2 d S T P . .
N4 N 0.7304(3) 0.70214(7) 0.64359(14) 0.0180(4) Uani 1 1 d . . . . .
N2 N 0.1779(3) 0.69979(7) 0.83320(14) 0.0175(4) Uani 1 1 d . . . . .
C14 C -0.0992(4) 0.67610(10) 1.07349(19) 0.0278(5) Uani 1 1 d . . . . .
H14 H -0.1355 0.7046 1.1287 0.033 Uiso 1 1 calc R U . . .
C1 C 0.6338(4) 0.65535(8) 0.68158(16) 0.0165(4) Uani 1 1 d . . . . .
C2 C 0.3580(4) 0.69953(8) 0.77243(16) 0.0152(4) Uani 1 1 d . . . . .
C5 C 0.6468(4) 0.55447(8) 0.69977(17) 0.0201(4) Uani 1 1 d . . . . .
H5A H 0.6969 0.5232 0.6544 0.024 Uiso 1 1 calc R U . . .
H5B H 0.4782 0.5554 0.6957 0.024 Uiso 1 1 calc R U . . .
C3 C 0.0983(5) 0.7500 0.8628(2) 0.0153(6) Uani 1 2 d S T P . .
C4 C 0.6419(5) 0.7500 0.6753(2) 0.0161(6) Uani 1 2 d S T P . .
C6 C 0.7255(4) 0.54322(9) 0.81533(18) 0.0225(5) Uani 1 1 d . . . . .
H6 H 0.6658 0.5738 0.8612 0.027 Uiso 1 1 calc R U . . .
C9 C 0.9344(4) 0.60569(9) 0.59127(18) 0.0207(5) Uani 1 1 d . . . . .
H9A H 1.0207 0.5711 0.6076 0.025 Uiso 1 1 calc R U . . .
H9B H 1.0334 0.6376 0.6118 0.025 Uiso 1 1 calc R U . . .
C13 C -0.1806(4) 0.69785(9) 0.96403(18) 0.0206(4) Uani 1 1 d . . . . .
H13A H -0.1507 0.6688 0.9100 0.025 Uiso 1 1 calc R U . . .
H13B H -0.3475 0.7032 0.9650 0.025 Uiso 1 1 calc R U . . .
C7 C 0.6228(5) 0.48862(10) 0.8510(2) 0.0328(6) Uani 1 1 d . . . . .
H7A H 0.4565 0.4907 0.8435 0.049 Uiso 1 1 calc R U . . .
H7B H 0.6673 0.4817 0.9261 0.049 Uiso 1 1 calc R U . . .
H7C H 0.6782 0.4581 0.8066 0.049 Uiso 1 1 calc R U . . .
Cl2B Cl 0.4902(9) 0.71921(17) 0.2945(3) 0.0665(10) Uani 0.3333 1 d . . P A 1
C10 C 0.8826(4) 0.60825(10) 0.47085(19) 0.0274(5) Uani 1 1 d . . . . .
H10 H 0.8105 0.6451 0.4537 0.033 Uiso 1 1 calc R U . . .
C8 C 0.9832(4) 0.54209(11) 0.8298(2) 0.0322(6) Uani 1 1 d . . . . .
H8A H 1.0455 0.5130 0.7842 0.048 Uiso 1 1 calc R U . . .
H8B H 1.0249 0.5342 0.9049 0.048 Uiso 1 1 calc R U . . .
H8C H 1.0456 0.5784 0.8098 0.048 Uiso 1 1 calc R U . . .
C16 C -0.2279(5) 0.62301(12) 1.0976(2) 0.0380(7) Uani 1 1 d . . . . .
H16A H -0.3919 0.6305 1.0941 0.057 Uiso 1 1 calc R U . . .
H16B H -0.1831 0.6098 1.1694 0.057 Uiso 1 1 calc R U . . .
H16C H -0.1919 0.5944 1.0448 0.057 Uiso 1 1 calc R U . . .
C15 C 0.1540(5) 0.66508(13) 1.0797(3) 0.0448(8) Uani 1 1 d . . . . .
H15A H 0.1916 0.6362 1.0277 0.067 Uiso 1 1 calc R U . . .
H15B H 0.1986 0.6524 1.1520 0.067 Uiso 1 1 calc R U . . .
H15C H 0.2361 0.6995 1.0634 0.067 Uiso 1 1 calc R U . . .
C11 C 0.7221(5) 0.56272(13) 0.4327(2) 0.0401(7) Uani 1 1 d . . . . .
H11A H 0.7945 0.5263 0.4444 0.060 Uiso 1 1 calc R U . . .
H11B H 0.6857 0.5677 0.3562 0.060 Uiso 1 1 calc R U . . .
H11C H 0.5818 0.5646 0.4727 0.060 Uiso 1 1 calc R U . . .
C12 C 1.1053(6) 0.60441(13) 0.4124(2) 0.0438(7) Uani 1 1 d . . . . .
H12A H 1.2145 0.6314 0.4432 0.066 Uiso 1 1 calc R U . . .
H12B H 1.0771 0.6128 0.3363 0.066 Uiso 1 1 calc R U . . .
H12C H 1.1675 0.5666 0.4200 0.066 Uiso 1 1 calc R U . . .
C21 C 0.4763(11) 0.7500 0.4174(4) 0.0708(16) Uani 1 2 d S T P . .
H21A H 0.5677 0.7835 0.4362 0.085 Uiso 0.5 1 calc R U P A 2
H21B H 0.5677 0.7165 0.4362 0.085 Uiso 0.5 1 calc R U P A 2
Cl1 Cl 0.2244(2) 0.7500 0.48722(11) 0.0580(4) Uani 1 2 d S T P A .
Cl2 Cl 0.410(2) 0.7500 0.2909(5) 0.126(4) Uani 0.3333 2 d S T P A 2

loop_
_atom_site_aniso_label
_atom_site_aniso_U_11
_atom_site_aniso_U_22
_atom_site_aniso_U_33
_atom_site_aniso_U_23
_atom_site_aniso_U_13
_atom_site_aniso_U_12
N5 0.0253(10) 0.0099(7) 0.0203(9) -0.0010(6) 0.0022(7) 0.0011(6)
N1 0.0222(10) 0.0115(7) 0.0196(9) -0.0005(6) 0.0009(7) -0.0002(6)
N6 0.0201(13) 0.0138(10) 0.0157(12) 0.000 0.0022(10) 0.000
N3 0.0199(13) 0.0093(10) 0.0144(11) 0.000 0.0005(9) 0.000
N4 0.0231(10) 0.0124(7) 0.0185(9) -0.0002(6) 0.0017(7) 0.0019(6)
N2 0.0216(10) 0.0124(8) 0.0186(9) -0.0001(6) 0.0035(7) -0.0005(6)
C14 0.0334(14) 0.0254(11) 0.0244(12) 0.0055(9) 0.0006(10) -0.0057(10)
C1 0.0214(11) 0.0119(8) 0.0160(9) -0.0010(7) -0.0025(8) 0.0007(7)
C2 0.0226(11) 0.0095(8) 0.0133(9) 0.0000(7) -0.0025(8) -0.0014(7)
C5 0.0256(12) 0.0098(8) 0.0247(11) -0.0011(7) 0.0006(9) 0.0015(8)
C3 0.0179(15) 0.0136(12) 0.0143(13) 0.000 -0.0013(11) 0.000
C4 0.0205(15) 0.0144(12) 0.0134(13) 0.000 -0.0002(11) 0.000
C6 0.0290(13) 0.0160(9) 0.0227(11) 0.0010(8) 0.0029(9) 0.0020(8)
C9 0.0227(12) 0.0145(9) 0.0250(11) -0.0026(8) 0.0029(9) 0.0035(8)
C13 0.0209(11) 0.0185(9) 0.0225(11) 0.0015(8) 0.0021(8) -0.0037(8)
C7 0.0368(15) 0.0246(12) 0.0369(14) 0.0115(10) 0.0031(12) -0.0001(10)
Cl2B 0.098(3) 0.066(2) 0.0357(16) -0.0146(16) 0.0061(15) -0.017(2)
C10 0.0341(14) 0.0234(11) 0.0252(12) 0.0002(9) 0.0066(10) 0.0072(10)
C8 0.0311(14) 0.0339(13) 0.0309(13) 0.0064(10) -0.0074(11) 0.0019(10)
C16 0.0400(16) 0.0354(14) 0.0383(15) 0.0154(12) -0.0001(12) -0.0092(12)
C15 0.0346(16) 0.0492(17) 0.0496(17) 0.0260(14) -0.0121(13) -0.0069(13)
C11 0.0424(17) 0.0508(17) 0.0268(13) -0.0085(12) -0.0037(12) -0.0032(13)
C12 0.0487(19) 0.0432(16) 0.0406(16) -0.0046(13) 0.0173(14) -0.0001(13)
C21 0.071(4) 0.089(4) 0.052(3) 0.000 -0.017(3) 0.000
Cl1 0.0659(9) 0.0465(6) 0.0604(8) 0.000 -0.0165(6) 0.000
Cl2 0.170(10) 0.178(12) 0.029(3) 0.000 -0.011(4) 0.000

loop_
_atom_type_symbol
_atom_type_description
_atom_type_scat_dispersion_real
_atom_type_scat_dispersion_imag
_atom_type_scat_source
C C 0.0033 0.0016 'International Tables Vol C Tables 4.2.6.8 and 6.1.1.4'
H H 0.0000 0.0000 'International Tables Vol C Tables 4.2.6.8 and 6.1.1.4'
Cl Cl 0.1484 0.1585 'International Tables Vol C Tables 4.2.6.8 and 6.1.1.4'
N N 0.0061 0.0033 'International Tables Vol C Tables 4.2.6.8 and 6.1.1.4'

loop_
_exptl_crystal_face_index_h
_exptl_crystal_face_index_k
_exptl_crystal_face_index_l
_exptl_crystal_face_perp_dist
_exptl_oxdiff_crystal_face_indexfrac_h
_exptl_oxdiff_crystal_face_indexfrac_k
_exptl_oxdiff_crystal_face_indexfrac_l
_exptl_oxdiff_crystal_face_x
_exptl_oxdiff_crystal_face_y
_exptl_oxdiff_crystal_face_z
0 0 -1 0.0485 0.0000 0.0001 -1.0000 0.0252 0.0510 -0.0008
-1 0 0 0.3703 -1.0001 -0.0004 -0.0002 0.0120 0.0006 0.1201
1 0 0 0.3573 1.0001 0.0004 0.0002 -0.0120 -0.0006 -0.1201
0 -1 0 0.1136 0.0000 -1.0001 -0.0000 -0.0264 0.0131 0.0026
0 1 0 0.0656 -0.0000 1.0001 0.0000 0.0264 -0.0131 -0.0026
0 0 1 0.0405 -0.0000 -0.0001 1.0000 -0.0252 -0.0510 0.0008

loop_
_geom_angle_atom_site_label_1
_geom_angle_atom_site_label_2
_geom_angle_atom_site_label_3
_geom_angle
_geom_angle_site_symmetry_1
_geom_angle_site_symmetry_3
C1 N5 C9 121.01(17) . .
C1 N5 C5 119.69(18) . .
C9 N5 C5 119.21(16) . .
C2 N1 C1 117.14(17) . .
C3 N6 C13 121.17(13) . 4_575
C3 N6 C13 121.17(13) . .
C13 N6 C13 117.6(3) 4_575 .
C4 N3 C2 120.14(13) . 4_575
C4 N3 C2 120.14(12) . .
C2 N3 C2 119.5(3) 4_575 .
C4 N4 C1 116.1(2) . .
C2 N2 C3 116.97(19) . .
C15 C14 C16 109.9(2) . .
C15 C14 C13 112.6(2) . .
C16 C14 C13 108.8(2) . .
C15 C14 H14 108.5 . .
C16 C14 H14 108.5 . .
C13 C14 H14 108.5 . .
N5 C1 N1 116.56(18) . .
N5 C1 N4 116.40(19) . .
N1 C1 N4 127.04(18) . .
N1 C2 N2 120.71(18) . .
N1 C2 N3 119.3(2) . .
N2 C2 N3 119.94(18) . .
N5 C5 C6 113.78(18) . .
N5 C5 H5A 108.8 . .
C6 C5 H5A 108.8 . .
N5 C5 H5B 108.8 . .
C6 C5 H5B 108.8 . .
H5A C5 H5B 107.7 . .
N2 C3 N2 126.5(3) 4_575 .
N2 C3 N6 116.73(14) 4_575 .
N2 C3 N6 116.73(14) . .
N4 C4 N4 119.9(3) 4_575 .
N4 C4 N3 120.07(14) 4_575 .
N4 C4 N3 120.07(14) . .
C7 C6 C8 110.8(2) . .
C7 C6 C5 108.69(19) . .
C8 C6 C5 112.6(2) . .
C7 C6 H6 108.2 . .
C8 C6 H6 108.2 . .
C5 C6 H6 108.2 . .
N5 C9 C10 114.32(19) . .
N5 C9 H9A 108.7 . .
C10 C9 H9A 108.7 . .
N5 C9 H9B 108.7 . .
C10 C9 H9B 108.7 . .
H9A C9 H9B 107.6 . .
N6 C13 C14 115.9(2) . .
N6 C13 H13A 108.3 . .
C14 C13 H13A 108.3 . .
N6 C13 H13B 108.3 . .
C14 C13 H13B 108.3 . .
H13A C13 H13B 107.4 . .
C6 C7 H7A 109.5 . .
C6 C7 H7B 109.5 . .
H7A C7 H7B 109.5 . .
C6 C7 H7C 109.5 . .
H7A C7 H7C 109.5 . .
H7B C7 H7C 109.5 . .
Cl2B Cl2B C21 64.42(16) 4_575 .
C11 C10 C12 110.0(2) . .
C11 C10 C9 112.6(2) . .
C12 C10 C9 109.0(2) . .
C11 C10 H10 108.4 . .
C12 C10 H10 108.4 . .
C9 C10 H10 108.4 . .
C6 C8 H8A 109.5 . .
C6 C8 H8B 109.5 . .
H8A C8 H8B 109.5 . .
C6 C8 H8C 109.5 . .
H8A C8 H8C 109.5 . .
H8B C8 H8C 109.5 . .
C14 C16 H16A 109.5 . .
C14 C16 H16B 109.5 . .
H16A C16 H16B 109.5 . .
C14 C16 H16C 109.5 . .
H16A C16 H16C 109.5 . .
H16B C16 H16C 109.5 . .
C14 C15 H15A 109.5 . .
C14 C15 H15B 109.5 . .
H15A C15 H15B 109.5 . .
C14 C15 H15C 109.5 . .
H15A C15 H15C 109.5 . .
H15B C15 H15C 109.5 . .
C10 C11 H11A 109.5 . .
C10 C11 H11B 109.5 . .
H11A C11 H11B 109.5 . .
C10 C11 H11C 109.5 . .
H11A C11 H11C 109.5 . .
H11B C11 H11C 109.5 . .
C10 C12 H12A 109.5 . .
C10 C12 H12B 109.5 . .
H12A C12 H12B 109.5 . .
C10 C12 H12C 109.5 . .
H12A C12 H12C 109.5 . .
H12B C12 H12C 109.5 . .
Cl2B C21 Cl2B 51.2(3) . 4_575
Cl2 C21 Cl1 108.0(6) . .
Cl2B C21 Cl1 121.2(4) . .
Cl2B C21 Cl1 121.2(4) 4_575 .
Cl2 C21 H21A 110.1 . .
Cl1 C21 H21A 110.1 . .
Cl2 C21 H21B 110.1 . .
Cl1 C21 H21B 110.1 . .
H21A C21 H21B 108.4 . .

loop_
_geom_bond_atom_site_label_1
_geom_bond_atom_site_label_2
_geom_bond_distance
_geom_bond_site_symmetry_2
N5 C1 1.343(3) .
N5 C9 1.458(3) .
N5 C5 1.465(3) .
N1 C2 1.318(2) .
N1 C1 1.345(3) .
N6 C3 1.348(4) .
N6 C13 1.461(2) 4_575
N6 C13 1.461(2) .
N3 C4 1.393(4) .
N3 C2 1.400(2) 4_575
N3 C2 1.400(2) .
N4 C4 1.325(2) .
N4 C1 1.350(3) .
N2 C2 1.324(3) .
N2 C3 1.347(2) .
C14 C15 1.510(4) .
C14 C16 1.515(3) .
C14 C13 1.525(3) .
C14 H14 1.0000 .
C5 C6 1.525(3) .
C5 H5A 0.9900 .
C5 H5B 0.9900 .
C3 N2 1.347(2) 4_575
C4 N4 1.325(2) 4_575
C6 C7 1.514(3) .
C6 C8 1.520(4) .
C6 H6 1.0000 .
C9 C10 1.526(3) .
C9 H9A 0.9900 .
C9 H9B 0.9900 .
C13 H13A 0.9900 .
C13 H13B 0.9900 .
C7 H7A 0.9800 .
C7 H7B 0.9800 .
C7 H7C 0.9800 .
Cl2B Cl2B 1.476(8) 4_575
Cl2B C21 1.708(6) .
C10 C11 1.509(4) .
C10 C12 1.523(4) .
C10 H10 1.0000 .
C8 H8A 0.9800 .
C8 H8B 0.9800 .
C8 H8C 0.9800 .
C16 H16A 0.9800 .
C16 H16B 0.9800 .
C16 H16C 0.9800 .
C15 H15A 0.9800 .
C15 H15B 0.9800 .
C15 H15C 0.9800 .
C11 H11A 0.9800 .
C11 H11B 0.9800 .
C11 H11C 0.9800 .
C12 H12A 0.9800 .
C12 H12B 0.9800 .
C12 H12C 0.9800 .
C21 Cl2 1.615(9) .
C21 Cl2B 1.708(6) 4_575
C21 Cl1 1.744(6) .
C21 H21A 0.9900 .
C21 H21B 0.9900 .
